data_2100444
loop_
_publ_author_name
'Bindi, Luca'
'Evain, Michel'
'Menchetti, Silvio'

_publ_section_title
;
 Temperature dependence of the silver distribution in the crystal structure
 of natural pearceite, (Ag,Cu)~16~(As,Sb)~2~S~11~
;
_journal_coden_ASTM ASBSDK
_journal_coeditor_code LC5042
_journal_issue 2
_journal_name_full
;
 Acta Crystallographica, Section B: Structural Science
;
_journal_page_first 212
_journal_page_last 219
_journal_paper_doi 10.1107/s010876810600108x
_journal_volume 62
_journal_year 2006
_chemical_formula_sum 'Ag13.034 As1.179 Cu2.966 S11 Sb0.821'
_chemical_formula_weight 2135.4
_space_group_crystal_system trigonal
_space_group_IT_number 164
_space_group_name_Hall '-P 3 2"'
_space_group_name_H-M_alt 'P -3 m 1'
_cell_angle_alpha 90
_cell_angle_beta 90
_cell_angle_gamma 120
_cell_formula_units_Z 1
_cell_length_a 7.3876(4)
_cell_length_b 7.3876(4)
_cell_length_c 11.8882(7)
_cell_measurement_temperature 300
_cell_volume 561.89(5)
_computing_publication_material '(Jana2000; Petricek and Dusek, 2000)'
_computing_structure_refinement '(Jana2000; Petricek and Dusek, 2000)'
_diffrn_ambient_temperature 300
_diffrn_measured_fraction_theta_full 0.99
_diffrn_measurement_device_type 'Nonius KappaCCD'
_diffrn_measurement_method \w
_diffrn_radiation_type 'Mo K\a'
_diffrn_radiation_wavelength 0.71069
_diffrn_reflns_av_R_equivalents 0.0477
_diffrn_reflns_av_sigmaI/netI 0.0086
_diffrn_reflns_limit_h_max 13
_diffrn_reflns_limit_h_min -13
_diffrn_reflns_limit_k_max 12
_diffrn_reflns_limit_k_min -12
_diffrn_reflns_limit_l_max 21
_diffrn_reflns_limit_l_min -21
_diffrn_reflns_number 20965
_diffrn_reflns_theta_full 39.95
_diffrn_reflns_theta_max 39.95
_diffrn_reflns_theta_min 6.50
_exptl_absorpt_coefficient_mu 17.51
_exptl_absorpt_correction_T_max 0.727
_exptl_absorpt_correction_T_min 0.197
_exptl_absorpt_correction_type gaussian
_exptl_absorpt_process_details '(Jana2000; Petricek, Dusek & Palatinus, 2000)'
_exptl_crystal_colour black
_exptl_crystal_density_diffrn 6.3086
_exptl_crystal_description prism
_exptl_crystal_F_000 955
_exptl_crystal_size_max 0.15
_exptl_crystal_size_mid 0.15
_exptl_crystal_size_min 0.04
_refine_diff_density_max 1.41
_refine_diff_density_min -1.00
_refine_ls_extinction_coef 0.294979
_refine_ls_extinction_method 'B-C type 1 Gaussian isotropic (Becker & Coppens, 1974)'
_refine_ls_goodness_of_fit_ref 1.89
_refine_ls_number_parameters 92
_refine_ls_number_reflns 1352
_refine_ls_R_factor_all 0.0638
_refine_ls_R_factor_gt 0.0464
_refine_ls_shift/su_max 0.0003
_refine_ls_shift/su_mean 0.0001
_refine_ls_structure_factor_coef Fsqd
_refine_ls_weighting_details w=1/[\s^2^(I)+0.001936I^2^]
_refine_ls_weighting_scheme sigma
_refine_ls_wR_factor_gt 0.1180
_refine_ls_wR_factor_ref 0.1268
_reflns_number_gt 1109
_reflns_number_total 1352
_reflns_threshold_expression I>2\s(I)
_cod_depositor_comments
;
 Updating space group information.

 Antanas Vaitkus,
 2018-06-10

 Updating bibliogrphy.

 Antanas Vaitkus,
 2018-06-10

The following automatic conversions were performed:
'_exptl_absorpt_correction_type' value 'Gaussian' changed to 'gaussian'
according to '/home/saulius/struct/CIF-dictionaries/cif_core.dic'
dictionary named 'cif_core.dic' version 2.4.1 from 2010-06-29.

Automatic conversion script
Id: cif_fix_enum 1527 2010-12-29 10:47:43Z saulius 
;
_cod_original_sg_symbol_Hall '-P 3;-2"'
_cod_database_code 2100444

loop_
_space_group_symop_id
_space_group_symop_operation_xyz
1 x,y,z
2 -y,x-y,z
3 -y,-x,z
4 -x+y,-x,z
5 x,x-y,z
6 -x+y,y,z
7 -x,-y,-z
8 y,-x+y,-z
9 y,x,-z
10 x-y,x,-z
11 -x,-x+y,-z
12 x-y,-y,-z

loop_
_atom_site_type_symbol
_atom_site_label
_atom_site_fract_x
_atom_site_fract_y
_atom_site_fract_z
_atom_site_U_iso_or_equiv
_atom_site_adp_type
_atom_site_calc_flag
_atom_site_occupancy
As As 0.333333 0.666667 0.40748(5) 0.02317(18) Uani d 0.590(13)
Sb Sb 0.333333 0.666667 0.407476 0.02317(18) Uani d 0.410(13)
Ag Ag1 0.3009(2) 0.15043(12) 0.38526(11) 0.0528(7) Uani d 0.672(18)
Cu Cu1 0.300867 0.150434 0.385264 0.0528(7) Uani d 0.328(18)
Ag Ag2 0.3566(4) 0.240(3) 0.1233(2) 0.345(10) Uani d 0.366(4)
Ag Ag3 0.2921(9) 0.3808(8) 0.1174(3) 0.119(2) Uani d 0.384(4)
Cu Cu2 0 0 0 0.0282(3) Uani d 1
S S1 0 0 0.18164(12) 0.0267(4) Uani d 1
S S2 0.01656(16) 0.50828(8) 0.31324(9) 0.0269(3) Uani d 1
S S3 0.666667 0.333333 0.0174(2) 0.0428(6) Uani d 1
S S4 0 0 0.5 0.114(3) Uani d 1

loop_
_atom_site_aniso_label
_atom_site_aniso_U_11
_atom_site_aniso_U_22
_atom_site_aniso_U_33
_atom_site_aniso_U_12
_atom_site_aniso_U_13
_atom_site_aniso_U_23
_atom_site_aniso_type_symbol
As 0.0242(2) 0.0242(2) 0.0211(3) 0.01210(12) 0 0 As
Sb 0.0242(2) 0.0242(2) 0.0211(3) 0.01210(12) 0 0 Sb
Ag1 0.0676(10) 0.0404(7) 0.0596(9) 0.0338(5) -0.0021(5) -0.0011(2) Ag
Cu1 0.0676(10) 0.0404(7) 0.0596(9) 0.0338(5) -0.0021(5) -0.0011(2) Cu
Ag2 0.0388(9) 0.62(2) 0.0447(7) -0.082(5) 0.0064(7) -0.018(5) Ag
Ag3 0.194(4) 0.110(2) 0.0490(13) 0.072(2) -0.0287(14) 0.0002(12) Ag
Cu2 0.0350(4) 0.0350(4) 0.0148(4) 0.0175(2) 0 0 Cu
S1 0.0324(5) 0.0324(5) 0.0154(5) 0.0162(3) 0 0 S
S2 0.0219(4) 0.0251(3) 0.0325(5) 0.0109(2) 0.0009(3) 0.00045(16) S
S3 0.0437(7) 0.0437(7) 0.0411(10) 0.0219(4) 0 0 S
S4 0.157(4) 0.157(4) 0.028(3) 0.0787(18) 0 0 S

loop_
_atom_type_symbol
_atom_type_scat_dispersion_real
_atom_type_scat_dispersion_imag
_atom_type_scat_source
Ag -0.897 1.102 'International Tables Vol C Tables  4.2.6.8 and 6.1.1.1'
As 0.050 2.006 'International Tables Vol C Tables  4.2.6.8 and 6.1.1.1'
Cu 0.320 1.265 'International Tables Vol C Tables  4.2.6.8 and 6.1.1.1'
S 0.125 0.123 'International Tables Vol C Tables  4.2.6.8 and 6.1.1.1'
Sb -0.587 1.546 'International Tables Vol C Tables  4.2.6.8 and 6.1.1.1'

loop_
_geom_angle_atom_site_label_1
_geom_angle_atom_site_label_2
_geom_angle_atom_site_label_3
_geom_angle_site_symmetry_1
_geom_angle_site_symmetry_3
_geom_angle
_geom_angle_publ_flag
Sb As S2 . . 0 yes
Sb As S2 . 2_665 0 yes
Sb As S2 . 3_665 0 yes
S2 As S2 . 2_665 98.57(4) yes
S2 As S2 . 3_665 98.57(3) yes
S2 As S2 2_665 . 98.57(4) yes
S2 As S2 2_665 3_665 98.57(4) yes
S2 As S2 3_665 . 98.57(3) yes
S2 As S2 3_665 2_665 98.57(4) yes
As Sb S2 . . 0 yes
As Sb S2 . 2_665 0 yes
As Sb S2 . 3_665 0 yes
S2 Sb S2 . 2_665 98.57(3) yes
S2 Sb S2 . 3_665 98.57(3) yes
S2 Sb S2 2_665 . 98.57(3) yes
S2 Sb S2 2_665 3_665 98.57(4) yes
S2 Sb S2 3_665 . 98.57(3) yes
S2 Sb S2 3_665 2_665 98.57(4) yes
Cu1 Ag1 S2 . 2_665 0 yes
Cu1 Ag1 S2 . 3_655 0 yes
Cu1 Ag1 S4 . . 0 yes
S2 Ag1 S2 2_665 3_655 104.86(6) yes
S2 Ag1 S4 2_665 . 127.57(7) yes
S2 Ag1 S2 3_655 2_665 104.86(6) yes
S2 Ag1 S4 3_655 . 127.57(4) yes
Ag1 Cu1 S2 . 2_665 0 yes
Ag1 Cu1 S2 . 3_655 0 yes
Ag1 Cu1 S4 . . 0 yes
S2 Cu1 S2 2_665 3_655 104.86(3) yes
S2 Cu1 S4 2_665 . 127.57(2) yes
S2 Cu1 S2 3_655 2_665 104.86(3) yes
S2 Cu1 S4 3_655 . 127.57(2) yes
Ag2 Ag2 Ag2 3_665 5_555 120.0(5) yes
Ag2 Ag2 Ag3 3_665 . 77.9(7) yes
Ag2 Ag2 Ag3 3_665 9_555 84.4(2) yes
Ag2 Ag2 Ag3 3_665 5_555 130.7(6) yes
Ag2 Ag2 Ag3 3_665 6_555 100.2(7) yes
Ag2 Ag2 Cu2 3_665 . 143.3(4) yes
Ag2 Ag2 S1 3_665 . 155.2(7) yes
Ag2 Ag2 S2 3_665 2_665 58.3(3) yes
Ag2 Ag2 S3 3_665 . 51.5(3) yes
Ag2 Ag2 Ag2 5_555 3_665 120.0(5) yes
Ag2 Ag2 Ag3 5_555 . 161.8(4) yes
Ag2 Ag2 Ag3 5_555 9_555 95.9(5) yes
Ag2 Ag2 Ag3 5_555 5_555 10.8(3) yes
Ag2 Ag2 Ag3 5_555 6_555 139.8(4) yes
Ag2 Ag2 Cu2 5_555 . 80.5(4) yes
Ag2 Ag2 S1 5_555 . 79.2(5) yes
Ag2 Ag2 S2 5_555 2_665 121.5(4) yes
Ag2 Ag2 S3 5_555 . 79.0(5) yes
Ag3 Ag2 Ag3 . 9_555 82.3(4) yes
Ag3 Ag2 Ag3 . 5_555 151.0(3) yes
Ag3 Ag2 Ag3 . 6_555 22.3(2) yes
Ag3 Ag2 Cu2 . . 82.8(3) yes
Ag3 Ag2 S1 . . 84.5(3) yes
Ag3 Ag2 S2 . 2_665 68.8(5) yes
Ag3 Ag2 S3 . . 114.1(7) yes
Ag3 Ag2 Ag3 9_555 . 82.3(4) yes
Ag3 Ag2 Ag3 9_555 5_555 94.5(4) yes
Ag3 Ag2 Ag3 9_555 6_555 86.0(4) yes
Ag3 Ag2 Cu2 9_555 . 62.09(10) yes
Ag3 Ag2 S1 9_555 . 110.69(14) yes
Ag3 Ag2 S2 9_555 2_665 136.1(6) yes
Ag3 Ag2 S3 9_555 . 56.80(14) yes
Ag3 Ag2 Ag3 5_555 . 151.0(3) yes
Ag3 Ag2 Ag3 5_555 9_555 94.5(4) yes
Ag3 Ag2 Ag3 5_555 6_555 129.0(3) yes
Ag3 Ag2 Cu2 5_555 . 70.5(3) yes
Ag3 Ag2 S1 5_555 . 69.5(4) yes
Ag3 Ag2 S2 5_555 2_665 126.5(4) yes
Ag3 Ag2 S3 5_555 . 87.1(6) yes
Ag3 Ag2 Ag3 6_555 . 22.3(2) yes
Ag3 Ag2 Ag3 6_555 9_555 86.0(4) yes
Ag3 Ag2 Ag3 6_555 5_555 129.0(3) yes
Ag3 Ag2 Cu2 6_555 . 64.98(19) yes
Ag3 Ag2 S1 6_555 . 62.9(2) yes
Ag3 Ag2 S2 6_555 2_665 79.5(4) yes
Ag3 Ag2 S3 6_555 . 131.8(6) yes
Cu2 Ag2 S1 . . 48.81(9) yes
Cu2 Ag2 S2 . 2_665 139.8(4) yes
Cu2 Ag2 S3 . . 112.1(3) yes
S1 Ag2 S2 . 2_665 99.0(2) yes
S1 Ag2 S3 . . 153.3(7) yes
S2 Ag2 S3 2_665 . 105.4(2) yes
Ag2 Ag3 Ag2 . 9_555 95.3(4) yes
Ag2 Ag3 Ag2 . 5_555 7.3(3) yes
Ag2 Ag3 Ag2 . 6_555 118.0(6) yes
Ag2 Ag3 Ag3 . 3_665 102.1(5) yes
Ag2 Ag3 Ag3 . 6_555 137.8(5) yes
Ag2 Ag3 Cu2 . . 69.9(3) yes
Ag2 Ag3 S1 . . 65.2(3) yes
Ag2 Ag3 S2 . 2_665 83.1(3) yes
Ag2 Ag3 S3 . 7_665 137.1(3) yes
Ag2 Ag3 Ag2 9_555 . 95.3(4) yes
Ag2 Ag3 Ag2 9_555 5_555 93.3(3) yes
Ag2 Ag3 Ag2 9_555 6_555 84.9(4) yes
Ag2 Ag3 Ag3 9_555 3_665 95.6(2) yes
Ag2 Ag3 Ag3 9_555 6_555 84.1(4) yes
Ag2 Ag3 Cu2 9_555 . 56.75(12) yes
Ag2 Ag3 S1 9_555 . 101.96(18) yes
Ag2 Ag3 S2 9_555 2_665 157.4(3) yes
Ag2 Ag3 S3 9_555 7_665 51.90(15) yes
Ag2 Ag3 Ag2 5_555 . 7.3(3) yes
Ag2 Ag3 Ag2 5_555 9_555 93.3(3) yes
Ag2 Ag3 Ag2 5_555 6_555 110.8(5) yes
Ag2 Ag3 Ag3 5_555 3_665 109.3(3) yes
Ag2 Ag3 Ag3 5_555 6_555 130.7(3) yes
Ag2 Ag3 Cu2 5_555 . 63.15(16) yes
Ag2 Ag3 S1 5_555 . 58.73(16) yes
Ag2 Ag3 S2 5_555 2_665 87.6(2) yes
Ag2 Ag3 S3 5_555 7_665 139.2(2) yes
Ag2 Ag3 Ag2 6_555 . 118.0(6) yes
Ag2 Ag3 Ag2 6_555 9_555 84.9(4) yes
Ag2 Ag3 Ag2 6_555 5_555 110.8(5) yes
Ag2 Ag3 Ag3 6_555 3_665 139.8(6) yes
Ag2 Ag3 Ag3 6_555 6_555 19.9(5) yes
Ag2 Ag3 Cu2 6_555 . 59.0(4) yes
Ag2 Ag3 S1 6_555 . 54.3(4) yes
Ag2 Ag3 S2 6_555 2_665 115.78(19) yes
Ag2 Ag3 S3 6_555 7_665 89.0(4) yes
Ag3 Ag3 Ag3 3_665 6_555 120.0(4) yes
Ag3 Ag3 Cu2 3_665 . 148.8(2) yes
Ag3 Ag3 S1 3_665 . 159.0(3) yes
Ag3 Ag3 S2 3_665 2_665 63.02(13) yes
Ag3 Ag3 S3 3_665 7_665 61.65(18) yes
Ag3 Ag3 Ag3 6_555 3_665 120.0(4) yes
Ag3 Ag3 Cu2 6_555 . 75.0(2) yes
Ag3 Ag3 S1 6_555 . 73.6(3) yes
Ag3 Ag3 S2 6_555 2_665 112.1(3) yes
Ag3 Ag3 S3 6_555 7_665 72.8(3) yes
Cu2 Ag3 S1 . . 45.38(8) yes
Cu2 Ag3 S2 . 2_665 140.7(2) yes
Cu2 Ag3 S3 . 7_665 102.95(14) yes
S1 Ag3 S2 . 2_665 97.80(13) yes
S1 Ag3 S3 . 7_665 139.1(2) yes
S2 Ag3 S3 2_665 7_665 116.19(19) yes
Ag2 Cu2 Ag2 . 7_555 180 yes
Ag2 Cu2 Ag2 . 2_555 94.2(4) yes
Ag2 Cu2 Ag2 . 8_555 85.8(4) yes
Ag2 Cu2 Ag2 . 3_555 106.5(4) yes
Ag2 Cu2 Ag2 . 9_555 73.5(4) yes
Ag2 Cu2 Ag2 . 4_555 94.2(4) yes
Ag2 Cu2 Ag2 . 10_555 85.8(4) yes
Ag2 Cu2 Ag2 . 5_555 19.1(6) yes
Ag2 Cu2 Ag2 . 11_555 160.9(6) yes
Ag2 Cu2 Ag2 . 6_555 78.9(5) yes
Ag2 Cu2 Ag2 . 12_555 101.1(5) yes
Ag2 Cu2 Ag3 . . 27.3(4) yes
Ag2 Cu2 Ag3 . 7_555 152.7(4) yes
Ag2 Cu2 Ag3 . 2_555 113.38(17) yes
Ag2 Cu2 Ag3 . 8_555 66.62(17) yes
Ag2 Cu2 Ag3 . 3_555 118.84(12) yes
Ag2 Cu2 Ag3 . 9_555 61.16(12) yes
Ag2 Cu2 Ag3 . 4_555 74.0(4) yes
Ag2 Cu2 Ag3 . 10_555 106.0(4) yes
Ag2 Cu2 Ag3 . 5_555 46.3(4) yes
Ag2 Cu2 Ag3 . 11_555 133.7(4) yes
Ag2 Cu2 Ag3 . 6_555 56.0(4) yes
Ag2 Cu2 Ag3 . 12_555 124.0(4) yes
Ag2 Cu2 S1 . . 57.79(7) yes
Ag2 Cu2 S1 . 7_555 122.21(7) yes
Ag2 Cu2 Ag2 7_555 . 180 yes
Ag2 Cu2 Ag2 7_555 2_555 85.8(4) yes
Ag2 Cu2 Ag2 7_555 8_555 94.2(4) yes
Ag2 Cu2 Ag2 7_555 3_555 73.5(4) yes
Ag2 Cu2 Ag2 7_555 9_555 106.5(4) yes
Ag2 Cu2 Ag2 7_555 4_555 85.8(4) yes
Ag2 Cu2 Ag2 7_555 10_555 94.2(4) yes
Ag2 Cu2 Ag2 7_555 5_555 160.9(6) yes
Ag2 Cu2 Ag2 7_555 11_555 19.1(6) yes
Ag2 Cu2 Ag2 7_555 6_555 101.1(5) yes
Ag2 Cu2 Ag2 7_555 12_555 78.9(5) yes
Ag2 Cu2 Ag3 7_555 . 152.7(4) yes
Ag2 Cu2 Ag3 7_555 7_555 27.3(4) yes
Ag2 Cu2 Ag3 7_555 2_555 66.62(17) yes
Ag2 Cu2 Ag3 7_555 8_555 113.38(17) yes
Ag2 Cu2 Ag3 7_555 3_555 61.16(12) yes
Ag2 Cu2 Ag3 7_555 9_555 118.84(12) yes
Ag2 Cu2 Ag3 7_555 4_555 106.0(4) yes
Ag2 Cu2 Ag3 7_555 10_555 74.0(4) yes
Ag2 Cu2 Ag3 7_555 5_555 133.7(4) yes
Ag2 Cu2 Ag3 7_555 11_555 46.3(4) yes
Ag2 Cu2 Ag3 7_555 6_555 124.0(4) yes
Ag2 Cu2 Ag3 7_555 12_555 56.0(4) yes
Ag2 Cu2 S1 7_555 . 122.21(7) yes
Ag2 Cu2 S1 7_555 7_555 57.79(7) yes
Ag2 Cu2 Ag2 2_555 . 94.2(4) yes
Ag2 Cu2 Ag2 2_555 7_555 85.8(4) yes
Ag2 Cu2 Ag2 2_555 8_555 180 yes
Ag2 Cu2 Ag2 2_555 3_555 78.9(5) yes
Ag2 Cu2 Ag2 2_555 9_555 101.1(5) yes
Ag2 Cu2 Ag2 2_555 4_555 94.2(5) yes
Ag2 Cu2 Ag2 2_555 10_555 85.8(5) yes
Ag2 Cu2 Ag2 2_555 5_555 106.5(4) yes
Ag2 Cu2 Ag2 2_555 11_555 73.5(4) yes
Ag2 Cu2 Ag2 2_555 6_555 19.1(4) yes
Ag2 Cu2 Ag2 2_555 12_555 160.9(4) yes
Ag2 Cu2 Ag3 2_555 . 74.0(3) yes
Ag2 Cu2 Ag3 2_555 7_555 106.0(3) yes
Ag2 Cu2 Ag3 2_555 2_555 27.3(3) yes
Ag2 Cu2 Ag3 2_555 8_555 152.7(3) yes
Ag2 Cu2 Ag3 2_555 3_555 56.0(3) yes
Ag2 Cu2 Ag3 2_555 9_555 124.0(3) yes
Ag2 Cu2 Ag3 2_555 4_555 113.4(3) yes
Ag2 Cu2 Ag3 2_555 10_555 66.6(3) yes
Ag2 Cu2 Ag3 2_555 5_555 118.8(3) yes
Ag2 Cu2 Ag3 2_555 11_555 61.2(3) yes
Ag2 Cu2 Ag3 2_555 6_555 46.3(3) yes
Ag2 Cu2 Ag3 2_555 12_555 133.7(3) yes
Ag2 Cu2 S1 2_555 . 57.8(3) yes
Ag2 Cu2 S1 2_555 7_555 122.2(3) yes
Ag2 Cu2 Ag2 8_555 . 85.8(4) yes
Ag2 Cu2 Ag2 8_555 7_555 94.2(4) yes
Ag2 Cu2 Ag2 8_555 2_555 180 yes
Ag2 Cu2 Ag2 8_555 3_555 101.1(5) yes
Ag2 Cu2 Ag2 8_555 9_555 78.9(5) yes
Ag2 Cu2 Ag2 8_555 4_555 85.8(5) yes
Ag2 Cu2 Ag2 8_555 10_555 94.2(5) yes
Ag2 Cu2 Ag2 8_555 5_555 73.5(4) yes
Ag2 Cu2 Ag2 8_555 11_555 106.5(4) yes
Ag2 Cu2 Ag2 8_555 6_555 160.9(4) yes
Ag2 Cu2 Ag2 8_555 12_555 19.1(4) yes
Ag2 Cu2 Ag3 8_555 . 106.0(3) yes
Ag2 Cu2 Ag3 8_555 7_555 74.0(3) yes
Ag2 Cu2 Ag3 8_555 2_555 152.7(3) yes
Ag2 Cu2 Ag3 8_555 8_555 27.3(3) yes
Ag2 Cu2 Ag3 8_555 3_555 124.0(3) yes
Ag2 Cu2 Ag3 8_555 9_555 56.0(3) yes
Ag2 Cu2 Ag3 8_555 4_555 66.6(3) yes
Ag2 Cu2 Ag3 8_555 10_555 113.4(3) yes
Ag2 Cu2 Ag3 8_555 5_555 61.2(3) yes
Ag2 Cu2 Ag3 8_555 11_555 118.8(3) yes
Ag2 Cu2 Ag3 8_555 6_555 133.7(3) yes
Ag2 Cu2 Ag3 8_555 12_555 46.3(3) yes
Ag2 Cu2 S1 8_555 . 122.2(3) yes
Ag2 Cu2 S1 8_555 7_555 57.8(3) yes
Ag2 Cu2 Ag2 3_555 . 106.5(4) yes
Ag2 Cu2 Ag2 3_555 7_555 73.5(4) yes
Ag2 Cu2 Ag2 3_555 2_555 78.9(5) yes
Ag2 Cu2 Ag2 3_555 8_555 101.1(5) yes
Ag2 Cu2 Ag2 3_555 9_555 180 yes
Ag2 Cu2 Ag2 3_555 4_555 19.1(6) yes
Ag2 Cu2 Ag2 3_555 10_555 160.9(6) yes
Ag2 Cu2 Ag2 3_555 5_555 94.2(4) yes
Ag2 Cu2 Ag2 3_555 11_555 85.8(4) yes
Ag2 Cu2 Ag2 3_555 6_555 94.2(4) yes
Ag2 Cu2 Ag2 3_555 12_555 85.8(4) yes
Ag2 Cu2 Ag3 3_555 . 118.84(12) yes
Ag2 Cu2 Ag3 3_555 7_555 61.16(12) yes
Ag2 Cu2 Ag3 3_555 2_555 56.0(4) yes
Ag2 Cu2 Ag3 3_555 8_555 124.0(4) yes
Ag2 Cu2 Ag3 3_555 3_555 27.3(4) yes
Ag2 Cu2 Ag3 3_555 9_555 152.7(4) yes
Ag2 Cu2 Ag3 3_555 4_555 46.3(4) yes
Ag2 Cu2 Ag3 3_555 10_555 133.7(4) yes
Ag2 Cu2 Ag3 3_555 5_555 74.0(4) yes
Ag2 Cu2 Ag3 3_555 11_555 106.0(4) yes
Ag2 Cu2 Ag3 3_555 6_555 113.38(17) yes
Ag2 Cu2 Ag3 3_555 12_555 66.62(17) yes
Ag2 Cu2 S1 3_555 . 57.79(7) yes
Ag2 Cu2 S1 3_555 7_555 122.21(7) yes
Ag2 Cu2 Ag2 9_555 . 73.5(4) yes
Ag2 Cu2 Ag2 9_555 7_555 106.5(4) yes
Ag2 Cu2 Ag2 9_555 2_555 101.1(5) yes
Ag2 Cu2 Ag2 9_555 8_555 78.9(5) yes
Ag2 Cu2 Ag2 9_555 3_555 180 yes
Ag2 Cu2 Ag2 9_555 4_555 160.9(6) yes
Ag2 Cu2 Ag2 9_555 10_555 19.1(6) yes
Ag2 Cu2 Ag2 9_555 5_555 85.8(4) yes
Ag2 Cu2 Ag2 9_555 11_555 94.2(4) yes
Ag2 Cu2 Ag2 9_555 6_555 85.8(4) yes
Ag2 Cu2 Ag2 9_555 12_555 94.2(4) yes
Ag2 Cu2 Ag3 9_555 . 61.16(12) yes
Ag2 Cu2 Ag3 9_555 7_555 118.84(12) yes
Ag2 Cu2 Ag3 9_555 2_555 124.0(4) yes
Ag2 Cu2 Ag3 9_555 8_555 56.0(4) yes
Ag2 Cu2 Ag3 9_555 3_555 152.7(4) yes
Ag2 Cu2 Ag3 9_555 9_555 27.3(4) yes
Ag2 Cu2 Ag3 9_555 4_555 133.7(4) yes
Ag2 Cu2 Ag3 9_555 10_555 46.3(4) yes
Ag2 Cu2 Ag3 9_555 5_555 106.0(4) yes
Ag2 Cu2 Ag3 9_555 11_555 74.0(4) yes
Ag2 Cu2 Ag3 9_555 6_555 66.62(17) yes
Ag2 Cu2 Ag3 9_555 12_555 113.38(17) yes
Ag2 Cu2 S1 9_555 . 122.21(7) yes
Ag2 Cu2 S1 9_555 7_555 57.79(7) yes
Ag2 Cu2 Ag2 4_555 . 94.2(4) yes
Ag2 Cu2 Ag2 4_555 7_555 85.8(4) yes
Ag2 Cu2 Ag2 4_555 2_555 94.2(5) yes
Ag2 Cu2 Ag2 4_555 8_555 85.8(5) yes
Ag2 Cu2 Ag2 4_555 3_555 19.1(6) yes
Ag2 Cu2 Ag2 4_555 9_555 160.9(6) yes
Ag2 Cu2 Ag2 4_555 10_555 180 yes
Ag2 Cu2 Ag2 4_555 5_555 78.9(5) yes
Ag2 Cu2 Ag2 4_555 11_555 101.1(5) yes
Ag2 Cu2 Ag2 4_555 6_555 106.5(4) yes
Ag2 Cu2 Ag2 4_555 12_555 73.5(4) yes
Ag2 Cu2 Ag3 4_555 . 113.38(18) yes
Ag2 Cu2 Ag3 4_555 7_555 66.62(18) yes
Ag2 Cu2 Ag3 4_555 2_555 74.0(4) yes
Ag2 Cu2 Ag3 4_555 8_555 106.0(4) yes
Ag2 Cu2 Ag3 4_555 3_555 46.3(4) yes
Ag2 Cu2 Ag3 4_555 9_555 133.7(4) yes
Ag2 Cu2 Ag3 4_555 4_555 27.3(4) yes
Ag2 Cu2 Ag3 4_555 10_555 152.7(4) yes
Ag2 Cu2 Ag3 4_555 5_555 56.0(4) yes
Ag2 Cu2 Ag3 4_555 11_555 124.0(4) yes
Ag2 Cu2 Ag3 4_555 6_555 118.84(13) yes
Ag2 Cu2 Ag3 4_555 12_555 61.16(13) yes
Ag2 Cu2 S1 4_555 . 57.79(7) yes
Ag2 Cu2 S1 4_555 7_555 122.21(7) yes
Ag2 Cu2 Ag2 10_555 . 85.8(4) yes
Ag2 Cu2 Ag2 10_555 7_555 94.2(4) yes
Ag2 Cu2 Ag2 10_555 2_555 85.8(5) yes
Ag2 Cu2 Ag2 10_555 8_555 94.2(5) yes
Ag2 Cu2 Ag2 10_555 3_555 160.9(6) yes
Ag2 Cu2 Ag2 10_555 9_555 19.1(6) yes
Ag2 Cu2 Ag2 10_555 4_555 180 yes
Ag2 Cu2 Ag2 10_555 5_555 101.1(5) yes
Ag2 Cu2 Ag2 10_555 11_555 78.9(5) yes
Ag2 Cu2 Ag2 10_555 6_555 73.5(4) yes
Ag2 Cu2 Ag2 10_555 12_555 106.5(4) yes
Ag2 Cu2 Ag3 10_555 . 66.62(18) yes
Ag2 Cu2 Ag3 10_555 7_555 113.38(18) yes
Ag2 Cu2 Ag3 10_555 2_555 106.0(4) yes
Ag2 Cu2 Ag3 10_555 8_555 74.0(4) yes
Ag2 Cu2 Ag3 10_555 3_555 133.7(4) yes
Ag2 Cu2 Ag3 10_555 9_555 46.3(4) yes
Ag2 Cu2 Ag3 10_555 4_555 152.7(4) yes
Ag2 Cu2 Ag3 10_555 10_555 27.3(4) yes
Ag2 Cu2 Ag3 10_555 5_555 124.0(4) yes
Ag2 Cu2 Ag3 10_555 11_555 56.0(4) yes
Ag2 Cu2 Ag3 10_555 6_555 61.16(13) yes
Ag2 Cu2 Ag3 10_555 12_555 118.84(13) yes
Ag2 Cu2 S1 10_555 . 122.21(7) yes
Ag2 Cu2 S1 10_555 7_555 57.79(7) yes
Ag2 Cu2 Ag2 5_555 . 19.1(6) yes
Ag2 Cu2 Ag2 5_555 7_555 160.9(6) yes
Ag2 Cu2 Ag2 5_555 2_555 106.5(4) yes
Ag2 Cu2 Ag2 5_555 8_555 73.5(4) yes
Ag2 Cu2 Ag2 5_555 3_555 94.2(4) yes
Ag2 Cu2 Ag2 5_555 9_555 85.8(4) yes
Ag2 Cu2 Ag2 5_555 4_555 78.9(5) yes
Ag2 Cu2 Ag2 5_555 10_555 101.1(5) yes
Ag2 Cu2 Ag2 5_555 11_555 180 yes
Ag2 Cu2 Ag2 5_555 6_555 94.2(5) yes
Ag2 Cu2 Ag2 5_555 12_555 85.8(5) yes
Ag2 Cu2 Ag3 5_555 . 46.3(4) yes
Ag2 Cu2 Ag3 5_555 7_555 133.7(4) yes
Ag2 Cu2 Ag3 5_555 2_555 118.84(13) yes
Ag2 Cu2 Ag3 5_555 8_555 61.16(13) yes
Ag2 Cu2 Ag3 5_555 3_555 113.38(18) yes
Ag2 Cu2 Ag3 5_555 9_555 66.62(18) yes
Ag2 Cu2 Ag3 5_555 4_555 56.0(4) yes
Ag2 Cu2 Ag3 5_555 10_555 124.0(4) yes
Ag2 Cu2 Ag3 5_555 5_555 27.3(4) yes
Ag2 Cu2 Ag3 5_555 11_555 152.7(4) yes
Ag2 Cu2 Ag3 5_555 6_555 74.0(4) yes
Ag2 Cu2 Ag3 5_555 12_555 106.0(4) yes
Ag2 Cu2 S1 5_555 . 57.79(7) yes
Ag2 Cu2 S1 5_555 7_555 122.21(7) yes
Ag2 Cu2 Ag2 11_555 . 160.9(6) yes
Ag2 Cu2 Ag2 11_555 7_555 19.1(6) yes
Ag2 Cu2 Ag2 11_555 2_555 73.5(4) yes
Ag2 Cu2 Ag2 11_555 8_555 106.5(4) yes
Ag2 Cu2 Ag2 11_555 3_555 85.8(4) yes
Ag2 Cu2 Ag2 11_555 9_555 94.2(4) yes
Ag2 Cu2 Ag2 11_555 4_555 101.1(5) yes
Ag2 Cu2 Ag2 11_555 10_555 78.9(5) yes
Ag2 Cu2 Ag2 11_555 5_555 180 yes
Ag2 Cu2 Ag2 11_555 6_555 85.8(5) yes
Ag2 Cu2 Ag2 11_555 12_555 94.2(5) yes
Ag2 Cu2 Ag3 11_555 . 133.7(4) yes
Ag2 Cu2 Ag3 11_555 7_555 46.3(4) yes
Ag2 Cu2 Ag3 11_555 2_555 61.16(13) yes
Ag2 Cu2 Ag3 11_555 8_555 118.84(13) yes
Ag2 Cu2 Ag3 11_555 3_555 66.62(18) yes
Ag2 Cu2 Ag3 11_555 9_555 113.38(18) yes
Ag2 Cu2 Ag3 11_555 4_555 124.0(4) yes
Ag2 Cu2 Ag3 11_555 10_555 56.0(4) yes
Ag2 Cu2 Ag3 11_555 5_555 152.7(4) yes
Ag2 Cu2 Ag3 11_555 11_555 27.3(4) yes
Ag2 Cu2 Ag3 11_555 6_555 106.0(4) yes
Ag2 Cu2 Ag3 11_555 12_555 74.0(4) yes
Ag2 Cu2 S1 11_555 . 122.21(7) yes
Ag2 Cu2 S1 11_555 7_555 57.79(7) yes
Ag2 Cu2 Ag2 6_555 . 78.9(5) yes
Ag2 Cu2 Ag2 6_555 7_555 101.1(5) yes
Ag2 Cu2 Ag2 6_555 2_555 19.1(4) yes
Ag2 Cu2 Ag2 6_555 8_555 160.9(4) yes
Ag2 Cu2 Ag2 6_555 3_555 94.2(4) yes
Ag2 Cu2 Ag2 6_555 9_555 85.8(4) yes
Ag2 Cu2 Ag2 6_555 4_555 106.5(4) yes
Ag2 Cu2 Ag2 6_555 10_555 73.5(4) yes
Ag2 Cu2 Ag2 6_555 5_555 94.2(5) yes
Ag2 Cu2 Ag2 6_555 11_555 85.8(5) yes
Ag2 Cu2 Ag2 6_555 12_555 180 yes
Ag2 Cu2 Ag3 6_555 . 56.0(3) yes
Ag2 Cu2 Ag3 6_555 7_555 124.0(3) yes
Ag2 Cu2 Ag3 6_555 2_555 46.3(3) yes
Ag2 Cu2 Ag3 6_555 8_555 133.7(3) yes
Ag2 Cu2 Ag3 6_555 3_555 74.0(3) yes
Ag2 Cu2 Ag3 6_555 9_555 106.0(3) yes
Ag2 Cu2 Ag3 6_555 4_555 118.8(3) yes
Ag2 Cu2 Ag3 6_555 10_555 61.2(3) yes
Ag2 Cu2 Ag3 6_555 5_555 113.4(3) yes
Ag2 Cu2 Ag3 6_555 11_555 66.6(3) yes
Ag2 Cu2 Ag3 6_555 6_555 27.3(3) yes
Ag2 Cu2 Ag3 6_555 12_555 152.7(3) yes
Ag2 Cu2 S1 6_555 . 57.8(3) yes
Ag2 Cu2 S1 6_555 7_555 122.2(3) yes
Ag2 Cu2 Ag2 12_555 . 101.1(5) yes
Ag2 Cu2 Ag2 12_555 7_555 78.9(5) yes
Ag2 Cu2 Ag2 12_555 2_555 160.9(4) yes
Ag2 Cu2 Ag2 12_555 8_555 19.1(4) yes
Ag2 Cu2 Ag2 12_555 3_555 85.8(4) yes
Ag2 Cu2 Ag2 12_555 9_555 94.2(4) yes
Ag2 Cu2 Ag2 12_555 4_555 73.5(4) yes
Ag2 Cu2 Ag2 12_555 10_555 106.5(4) yes
Ag2 Cu2 Ag2 12_555 5_555 85.8(5) yes
Ag2 Cu2 Ag2 12_555 11_555 94.2(5) yes
Ag2 Cu2 Ag2 12_555 6_555 180 yes
Ag2 Cu2 Ag3 12_555 . 124.0(3) yes
Ag2 Cu2 Ag3 12_555 7_555 56.0(3) yes
Ag2 Cu2 Ag3 12_555 2_555 133.7(3) yes
Ag2 Cu2 Ag3 12_555 8_555 46.3(3) yes
Ag2 Cu2 Ag3 12_555 3_555 106.0(3) yes
Ag2 Cu2 Ag3 12_555 9_555 74.0(3) yes
Ag2 Cu2 Ag3 12_555 4_555 61.2(3) yes
Ag2 Cu2 Ag3 12_555 10_555 118.8(3) yes
Ag2 Cu2 Ag3 12_555 5_555 66.6(3) yes
Ag2 Cu2 Ag3 12_555 11_555 113.4(3) yes
Ag2 Cu2 Ag3 12_555 6_555 152.7(3) yes
Ag2 Cu2 Ag3 12_555 12_555 27.3(3) yes
Ag2 Cu2 S1 12_555 . 122.2(3) yes
Ag2 Cu2 S1 12_555 7_555 57.8(3) yes
Ag3 Cu2 Ag3 . 7_555 180 yes
Ag3 Cu2 Ag3 . 2_555 98.88(17) yes
Ag3 Cu2 Ag3 . 8_555 81.12(17) yes
Ag3 Cu2 Ag3 . 3_555 117.57(12) yes
Ag3 Cu2 Ag3 . 9_555 62.43(12) yes
Ag3 Cu2 Ag3 . 4_555 98.88(16) yes
Ag3 Cu2 Ag3 . 10_555 81.12(16) yes
Ag3 Cu2 Ag3 . 5_555 73.3(2) yes
Ag3 Cu2 Ag3 . 11_555 106.7(2) yes
Ag3 Cu2 Ag3 . 6_555 30.0(2) yes
Ag3 Cu2 Ag3 . 12_555 150.0(2) yes
Ag3 Cu2 S1 . . 61.31(7) yes
Ag3 Cu2 S1 . 7_555 118.69(7) yes
Ag3 Cu2 Ag3 7_555 . 180 yes
Ag3 Cu2 Ag3 7_555 2_555 81.12(17) yes
Ag3 Cu2 Ag3 7_555 8_555 98.88(17) yes
Ag3 Cu2 Ag3 7_555 3_555 62.43(12) yes
Ag3 Cu2 Ag3 7_555 9_555 117.57(12) yes
Ag3 Cu2 Ag3 7_555 4_555 81.12(16) yes
Ag3 Cu2 Ag3 7_555 10_555 98.88(16) yes
Ag3 Cu2 Ag3 7_555 5_555 106.7(2) yes
Ag3 Cu2 Ag3 7_555 11_555 73.3(2) yes
Ag3 Cu2 Ag3 7_555 6_555 150.0(2) yes
Ag3 Cu2 Ag3 7_555 12_555 30.0(2) yes
Ag3 Cu2 S1 7_555 . 118.69(7) yes
Ag3 Cu2 S1 7_555 7_555 61.31(7) yes
Ag3 Cu2 Ag3 2_555 . 98.88(17) yes
Ag3 Cu2 Ag3 2_555 7_555 81.12(17) yes
Ag3 Cu2 Ag3 2_555 8_555 180 yes
Ag3 Cu2 Ag3 2_555 3_555 30.0(2) yes
Ag3 Cu2 Ag3 2_555 9_555 150.0(2) yes
Ag3 Cu2 Ag3 2_555 4_555 98.9(2) yes
Ag3 Cu2 Ag3 2_555 10_555 81.1(2) yes
Ag3 Cu2 Ag3 2_555 5_555 117.57(15) yes
Ag3 Cu2 Ag3 2_555 11_555 62.43(15) yes
Ag3 Cu2 Ag3 2_555 6_555 73.3(2) yes
Ag3 Cu2 Ag3 2_555 12_555 106.7(2) yes
Ag3 Cu2 S1 2_555 . 61.31(8) yes
Ag3 Cu2 S1 2_555 7_555 118.69(8) yes
Ag3 Cu2 Ag3 8_555 . 81.12(17) yes
Ag3 Cu2 Ag3 8_555 7_555 98.88(17) yes
Ag3 Cu2 Ag3 8_555 2_555 180 yes
Ag3 Cu2 Ag3 8_555 3_555 150.0(2) yes
Ag3 Cu2 Ag3 8_555 9_555 30.0(2) yes
Ag3 Cu2 Ag3 8_555 4_555 81.1(2) yes
Ag3 Cu2 Ag3 8_555 10_555 98.9(2) yes
Ag3 Cu2 Ag3 8_555 5_555 62.43(15) yes
Ag3 Cu2 Ag3 8_555 11_555 117.57(15) yes
Ag3 Cu2 Ag3 8_555 6_555 106.7(2) yes
Ag3 Cu2 Ag3 8_555 12_555 73.3(2) yes
Ag3 Cu2 S1 8_555 . 118.69(8) yes
Ag3 Cu2 S1 8_555 7_555 61.31(8) yes
Ag3 Cu2 Ag3 3_555 . 117.57(12) yes
Ag3 Cu2 Ag3 3_555 7_555 62.43(12) yes
Ag3 Cu2 Ag3 3_555 2_555 30.0(2) yes
Ag3 Cu2 Ag3 3_555 8_555 150.0(2) yes
Ag3 Cu2 Ag3 3_555 9_555 180 yes
Ag3 Cu2 Ag3 3_555 4_555 73.3(2) yes
Ag3 Cu2 Ag3 3_555 10_555 106.7(2) yes
Ag3 Cu2 Ag3 3_555 5_555 98.88(16) yes
Ag3 Cu2 Ag3 3_555 11_555 81.12(16) yes
Ag3 Cu2 Ag3 3_555 6_555 98.88(17) yes
Ag3 Cu2 Ag3 3_555 12_555 81.12(17) yes
Ag3 Cu2 S1 3_555 . 61.31(7) yes
Ag3 Cu2 S1 3_555 7_555 118.69(7) yes
Ag3 Cu2 Ag3 9_555 . 62.43(12) yes
Ag3 Cu2 Ag3 9_555 7_555 117.57(12) yes
Ag3 Cu2 Ag3 9_555 2_555 150.0(2) yes
Ag3 Cu2 Ag3 9_555 8_555 30.0(2) yes
Ag3 Cu2 Ag3 9_555 3_555 180 yes
Ag3 Cu2 Ag3 9_555 4_555 106.7(2) yes
Ag3 Cu2 Ag3 9_555 10_555 73.3(2) yes
Ag3 Cu2 Ag3 9_555 5_555 81.12(16) yes
Ag3 Cu2 Ag3 9_555 11_555 98.88(16) yes
Ag3 Cu2 Ag3 9_555 6_555 81.12(17) yes
Ag3 Cu2 Ag3 9_555 12_555 98.88(17) yes
Ag3 Cu2 S1 9_555 . 118.69(7) yes
Ag3 Cu2 S1 9_555 7_555 61.31(7) yes
Ag3 Cu2 Ag3 4_555 . 98.88(16) yes
Ag3 Cu2 Ag3 4_555 7_555 81.12(16) yes
Ag3 Cu2 Ag3 4_555 2_555 98.9(2) yes
Ag3 Cu2 Ag3 4_555 8_555 81.1(2) yes
Ag3 Cu2 Ag3 4_555 3_555 73.3(2) yes
Ag3 Cu2 Ag3 4_555 9_555 106.7(2) yes
Ag3 Cu2 Ag3 4_555 10_555 180 yes
Ag3 Cu2 Ag3 4_555 5_555 29.96(17) yes
Ag3 Cu2 Ag3 4_555 11_555 150.04(17) yes
Ag3 Cu2 Ag3 4_555 6_555 117.57(15) yes
Ag3 Cu2 Ag3 4_555 12_555 62.43(15) yes
Ag3 Cu2 S1 4_555 . 61.31(10) yes
Ag3 Cu2 S1 4_555 7_555 118.69(10) yes
Ag3 Cu2 Ag3 10_555 . 81.12(16) yes
Ag3 Cu2 Ag3 10_555 7_555 98.88(16) yes
Ag3 Cu2 Ag3 10_555 2_555 81.1(2) yes
Ag3 Cu2 Ag3 10_555 8_555 98.9(2) yes
Ag3 Cu2 Ag3 10_555 3_555 106.7(2) yes
Ag3 Cu2 Ag3 10_555 9_555 73.3(2) yes
Ag3 Cu2 Ag3 10_555 4_555 180 yes
Ag3 Cu2 Ag3 10_555 5_555 150.04(17) yes
Ag3 Cu2 Ag3 10_555 11_555 29.96(17) yes
Ag3 Cu2 Ag3 10_555 6_555 62.43(15) yes
Ag3 Cu2 Ag3 10_555 12_555 117.57(15) yes
Ag3 Cu2 S1 10_555 . 118.69(10) yes
Ag3 Cu2 S1 10_555 7_555 61.31(10) yes
Ag3 Cu2 Ag3 5_555 . 73.3(2) yes
Ag3 Cu2 Ag3 5_555 7_555 106.7(2) yes
Ag3 Cu2 Ag3 5_555 2_555 117.57(15) yes
Ag3 Cu2 Ag3 5_555 8_555 62.43(15) yes
Ag3 Cu2 Ag3 5_555 3_555 98.88(16) yes
Ag3 Cu2 Ag3 5_555 9_555 81.12(16) yes
Ag3 Cu2 Ag3 5_555 4_555 29.96(17) yes
Ag3 Cu2 Ag3 5_555 10_555 150.04(17) yes
Ag3 Cu2 Ag3 5_555 11_555 180 yes
Ag3 Cu2 Ag3 5_555 6_555 98.9(2) yes
Ag3 Cu2 Ag3 5_555 12_555 81.1(2) yes
Ag3 Cu2 S1 5_555 . 61.31(10) yes
Ag3 Cu2 S1 5_555 7_555 118.69(10) yes
Ag3 Cu2 Ag3 11_555 . 106.7(2) yes
Ag3 Cu2 Ag3 11_555 7_555 73.3(2) yes
Ag3 Cu2 Ag3 11_555 2_555 62.43(15) yes
Ag3 Cu2 Ag3 11_555 8_555 117.57(15) yes
Ag3 Cu2 Ag3 11_555 3_555 81.12(16) yes
Ag3 Cu2 Ag3 11_555 9_555 98.88(16) yes
Ag3 Cu2 Ag3 11_555 4_555 150.04(17) yes
Ag3 Cu2 Ag3 11_555 10_555 29.96(17) yes
Ag3 Cu2 Ag3 11_555 5_555 180 yes
Ag3 Cu2 Ag3 11_555 6_555 81.1(2) yes
Ag3 Cu2 Ag3 11_555 12_555 98.9(2) yes
Ag3 Cu2 S1 11_555 . 118.69(10) yes
Ag3 Cu2 S1 11_555 7_555 61.31(10) yes
Ag3 Cu2 Ag3 6_555 . 30.0(2) yes
Ag3 Cu2 Ag3 6_555 7_555 150.0(2) yes
Ag3 Cu2 Ag3 6_555 2_555 73.3(2) yes
Ag3 Cu2 Ag3 6_555 8_555 106.7(2) yes
Ag3 Cu2 Ag3 6_555 3_555 98.88(17) yes
Ag3 Cu2 Ag3 6_555 9_555 81.12(17) yes
Ag3 Cu2 Ag3 6_555 4_555 117.57(15) yes
Ag3 Cu2 Ag3 6_555 10_555 62.43(15) yes
Ag3 Cu2 Ag3 6_555 5_555 98.9(2) yes
Ag3 Cu2 Ag3 6_555 11_555 81.1(2) yes
Ag3 Cu2 Ag3 6_555 12_555 180 yes
Ag3 Cu2 S1 6_555 . 61.31(8) yes
Ag3 Cu2 S1 6_555 7_555 118.69(8) yes
Ag3 Cu2 Ag3 12_555 . 150.0(2) yes
Ag3 Cu2 Ag3 12_555 7_555 30.0(2) yes
Ag3 Cu2 Ag3 12_555 2_555 106.7(2) yes
Ag3 Cu2 Ag3 12_555 8_555 73.3(2) yes
Ag3 Cu2 Ag3 12_555 3_555 81.12(17) yes
Ag3 Cu2 Ag3 12_555 9_555 98.88(17) yes
Ag3 Cu2 Ag3 12_555 4_555 62.43(15) yes
Ag3 Cu2 Ag3 12_555 10_555 117.57(15) yes
Ag3 Cu2 Ag3 12_555 5_555 81.1(2) yes
Ag3 Cu2 Ag3 12_555 11_555 98.9(2) yes
Ag3 Cu2 Ag3 12_555 6_555 180 yes
Ag3 Cu2 S1 12_555 . 118.69(8) yes
Ag3 Cu2 S1 12_555 7_555 61.31(8) yes
S1 Cu2 S1 . 7_555 180 yes
S1 Cu2 S1 7_555 . 180 yes
Ag2 S1 Ag2 . 2_555 112.2(5) yes
Ag2 S1 Ag2 . 3_555 130.4(5) yes
Ag2 S1 Ag2 . 4_555 112.2(6) yes
Ag2 S1 Ag2 . 5_555 21.6(6) yes
Ag2 S1 Ag2 . 6_555 92.1(5) yes
Ag2 S1 Ag3 . . 30.2(5) yes
Ag2 S1 Ag3 . 2_555 136.5(3) yes
Ag2 S1 Ag3 . 3_555 146.22(16) yes
Ag2 S1 Ag3 . 4_555 83.8(5) yes
Ag2 S1 Ag3 . 5_555 51.7(5) yes
Ag2 S1 Ag3 . 6_555 62.8(5) yes
Ag2 S1 Cu2 . . 73.41(7) yes
Ag2 S1 Ag2 2_555 . 112.2(5) yes
Ag2 S1 Ag2 2_555 3_555 92.1(5) yes
Ag2 S1 Ag2 2_555 4_555 112.2(5) yes
Ag2 S1 Ag2 2_555 5_555 130.4(5) yes
Ag2 S1 Ag2 2_555 6_555 21.6(5) yes
Ag2 S1 Ag3 2_555 . 83.8(4) yes
Ag2 S1 Ag3 2_555 2_555 30.2(4) yes
Ag2 S1 Ag3 2_555 3_555 62.8(4) yes
Ag2 S1 Ag3 2_555 4_555 136.5(3) yes
Ag2 S1 Ag3 2_555 5_555 146.2(2) yes
Ag2 S1 Ag3 2_555 6_555 51.7(4) yes
Ag2 S1 Cu2 2_555 . 73.41(17) yes
Ag2 S1 Ag2 3_555 . 130.4(5) yes
Ag2 S1 Ag2 3_555 2_555 92.1(5) yes
Ag2 S1 Ag2 3_555 4_555 21.6(6) yes
Ag2 S1 Ag2 3_555 5_555 112.2(6) yes
Ag2 S1 Ag2 3_555 6_555 112.2(5) yes
Ag2 S1 Ag3 3_555 . 146.22(16) yes
Ag2 S1 Ag3 3_555 2_555 62.8(5) yes
Ag2 S1 Ag3 3_555 3_555 30.2(5) yes
Ag2 S1 Ag3 3_555 4_555 51.7(5) yes
Ag2 S1 Ag3 3_555 5_555 83.8(5) yes
Ag2 S1 Ag3 3_555 6_555 136.5(3) yes
Ag2 S1 Cu2 3_555 . 73.41(7) yes
Ag2 S1 Ag2 4_555 . 112.2(6) yes
Ag2 S1 Ag2 4_555 2_555 112.2(5) yes
Ag2 S1 Ag2 4_555 3_555 21.6(6) yes
Ag2 S1 Ag2 4_555 5_555 92.1(6) yes
Ag2 S1 Ag2 4_555 6_555 130.4(5) yes
Ag2 S1 Ag3 4_555 . 136.5(3) yes
Ag2 S1 Ag3 4_555 2_555 83.8(5) yes
Ag2 S1 Ag3 4_555 3_555 51.7(5) yes
Ag2 S1 Ag3 4_555 4_555 30.2(5) yes
Ag2 S1 Ag3 4_555 5_555 62.8(5) yes
Ag2 S1 Ag3 4_555 6_555 146.22(16) yes
Ag2 S1 Cu2 4_555 . 73.41(7) yes
Ag2 S1 Ag2 5_555 . 21.6(6) yes
Ag2 S1 Ag2 5_555 2_555 130.4(5) yes
Ag2 S1 Ag2 5_555 3_555 112.2(6) yes
Ag2 S1 Ag2 5_555 4_555 92.1(6) yes
Ag2 S1 Ag2 5_555 6_555 112.2(5) yes
Ag2 S1 Ag3 5_555 . 51.7(5) yes
Ag2 S1 Ag3 5_555 2_555 146.22(16) yes
Ag2 S1 Ag3 5_555 3_555 136.5(3) yes
Ag2 S1 Ag3 5_555 4_555 62.8(5) yes
Ag2 S1 Ag3 5_555 5_555 30.2(5) yes
Ag2 S1 Ag3 5_555 6_555 83.8(5) yes
Ag2 S1 Cu2 5_555 . 73.41(7) yes
Ag2 S1 Ag2 6_555 . 92.1(5) yes
Ag2 S1 Ag2 6_555 2_555 21.6(5) yes
Ag2 S1 Ag2 6_555 3_555 112.2(5) yes
Ag2 S1 Ag2 6_555 4_555 130.4(5) yes
Ag2 S1 Ag2 6_555 5_555 112.2(5) yes
Ag2 S1 Ag3 6_555 . 62.8(4) yes
Ag2 S1 Ag3 6_555 2_555 51.7(4) yes
Ag2 S1 Ag3 6_555 3_555 83.8(4) yes
Ag2 S1 Ag3 6_555 4_555 146.2(2) yes
Ag2 S1 Ag3 6_555 5_555 136.5(3) yes
Ag2 S1 Ag3 6_555 6_555 30.2(4) yes
Ag2 S1 Cu2 6_555 . 73.41(17) yes
Ag3 S1 Ag3 . 2_555 112.1(2) yes
Ag3 S1 Ag3 . 3_555 138.08(17) yes
Ag3 S1 Ag3 . 4_555 112.1(2) yes
Ag3 S1 Ag3 . 5_555 81.3(2) yes
Ag3 S1 Ag3 . 6_555 32.8(2) yes
Ag3 S1 Cu2 . . 73.31(8) yes
Ag3 S1 Ag3 2_555 . 112.1(2) yes
Ag3 S1 Ag3 2_555 3_555 32.8(2) yes
Ag3 S1 Ag3 2_555 4_555 112.1(2) yes
Ag3 S1 Ag3 2_555 5_555 138.08(18) yes
Ag3 S1 Ag3 2_555 6_555 81.3(2) yes
Ag3 S1 Cu2 2_555 . 73.31(8) yes
Ag3 S1 Ag3 3_555 . 138.08(17) yes
Ag3 S1 Ag3 3_555 2_555 32.8(2) yes
Ag3 S1 Ag3 3_555 4_555 81.3(2) yes
Ag3 S1 Ag3 3_555 5_555 112.1(2) yes
Ag3 S1 Ag3 3_555 6_555 112.1(2) yes
Ag3 S1 Cu2 3_555 . 73.31(8) yes
Ag3 S1 Ag3 4_555 . 112.1(2) yes
Ag3 S1 Ag3 4_555 2_555 112.1(2) yes
Ag3 S1 Ag3 4_555 3_555 81.3(2) yes
Ag3 S1 Ag3 4_555 5_555 32.8(2) yes
Ag3 S1 Ag3 4_555 6_555 138.08(18) yes
Ag3 S1 Cu2 4_555 . 73.31(9) yes
Ag3 S1 Ag3 5_555 . 81.3(2) yes
Ag3 S1 Ag3 5_555 2_555 138.08(18) yes
Ag3 S1 Ag3 5_555 3_555 112.1(2) yes
Ag3 S1 Ag3 5_555 4_555 32.8(2) yes
Ag3 S1 Ag3 5_555 6_555 112.1(2) yes
Ag3 S1 Cu2 5_555 . 73.31(9) yes
Ag3 S1 Ag3 6_555 . 32.8(2) yes
Ag3 S1 Ag3 6_555 2_555 81.3(2) yes
Ag3 S1 Ag3 6_555 3_555 112.1(2) yes
Ag3 S1 Ag3 6_555 4_555 138.08(18) yes
Ag3 S1 Ag3 6_555 5_555 112.1(2) yes
Ag3 S1 Cu2 6_555 . 73.31(8) yes
As S2 Sb . . 0 yes
As S2 Ag1 . 2_555 102.29(5) yes
As S2 Ag1 . 3_565 102.29(4) yes
As S2 Cu1 . 2_555 102.29(4) yes
As S2 Cu1 . 3_565 102.29(3) yes
As S2 Ag2 . 4_565 130.4(2) yes
As S2 Ag2 . 6_555 130.4(4) yes
As S2 Ag3 . 4_565 105.74(15) yes
As S2 Ag3 . 6_555 105.74(18) yes
Sb S2 Ag1 . 2_555 102.29(5) yes
Sb S2 Ag1 . 3_565 102.29(4) yes
Sb S2 Cu1 . 2_555 102.29(4) yes
Sb S2 Cu1 . 3_565 102.29(3) yes
Sb S2 Ag2 . 4_565 130.4(2) yes
Sb S2 Ag2 . 6_555 130.4(4) yes
Sb S2 Ag3 . 4_565 105.74(15) yes
Sb S2 Ag3 . 6_555 105.74(18) yes
Ag1 S2 Ag1 2_555 3_565 111.92(6) yes
Ag1 S2 Cu1 2_555 2_555 0 yes
Ag1 S2 Cu1 2_555 3_565 111.92(5) yes
Ag1 S2 Ag2 2_555 4_565 125.64(14) yes
Ag1 S2 Ag2 2_555 6_555 73.3(3) yes
Ag1 S2 Ag3 2_555 4_565 139.26(12) yes
Ag1 S2 Ag3 2_555 6_555 90.33(12) yes
Ag1 S2 Ag1 3_565 2_555 111.92(6) yes
Ag1 S2 Cu1 3_565 2_555 111.92(5) yes
Ag1 S2 Cu1 3_565 3_565 0 yes
Ag1 S2 Ag2 3_565 4_565 73.3(3) yes
Ag1 S2 Ag2 3_565 6_555 125.6(5) yes
Ag1 S2 Ag3 3_565 4_565 90.3(2) yes
Ag1 S2 Ag3 3_565 6_555 139.26(19) yes
Cu1 S2 Cu1 2_555 3_565 111.92(4) yes
Cu1 S2 Ag2 2_555 4_565 125.64(14) yes
Cu1 S2 Ag2 2_555 6_555 73.3(3) yes
Cu1 S2 Ag3 2_555 4_565 139.26(12) yes
Cu1 S2 Ag3 2_555 6_555 90.33(11) yes
Cu1 S2 Cu1 3_565 2_555 111.92(4) yes
Cu1 S2 Ag2 3_565 4_565 73.3(3) yes
Cu1 S2 Ag2 3_565 6_555 125.6(5) yes
Cu1 S2 Ag3 3_565 4_565 90.33(19) yes
Cu1 S2 Ag3 3_565 6_555 139.26(18) yes
Ag2 S2 Ag2 4_565 6_555 63.4(4) yes
Ag2 S2 Ag3 4_565 4_565 28.1(4) yes
Ag2 S2 Ag3 4_565 6_555 66.1(3) yes
Ag2 S2 Ag2 6_555 4_565 63.4(4) yes
Ag2 S2 Ag3 6_555 4_565 66.1(3) yes
Ag2 S2 Ag3 6_555 6_555 28.1(3) yes
Ag3 S2 Ag3 4_565 6_555 54.0(2) yes
Ag3 S2 Ag3 6_555 4_565 54.0(2) yes
Ag2 S3 Ag2 . 2_655 94.9(5) yes
Ag2 S3 Ag2 . 3_665 77.0(5) yes
Ag2 S3 Ag2 . 4_665 94.9(5) yes
Ag2 S3 Ag2 . 5_555 22.0(7) yes
Ag2 S3 Ag2 . 6_655 108.8(4) yes
Ag2 S3 Ag3 . 7_665 105.7(4) yes
Ag2 S3 Ag3 . 8_555 78.0(2) yes
Ag2 S3 Ag3 . 9_555 71.30(16) yes
Ag2 S3 Ag3 . 10_655 158.6(4) yes
Ag2 S3 Ag3 . 11_655 124.3(4) yes
Ag2 S3 Ag3 . 12_665 138.6(5) yes
Ag2 S3 Ag2 2_655 . 94.9(5) yes
Ag2 S3 Ag2 2_655 3_665 108.8(4) yes
Ag2 S3 Ag2 2_655 4_665 94.9(4) yes
Ag2 S3 Ag2 2_655 5_555 77.0(5) yes
Ag2 S3 Ag2 2_655 6_655 22.0(5) yes
Ag2 S3 Ag3 2_655 7_665 158.6(4) yes
Ag2 S3 Ag3 2_655 8_555 105.7(4) yes
Ag2 S3 Ag3 2_655 9_555 138.6(3) yes
Ag2 S3 Ag3 2_655 10_655 78.0(4) yes
Ag2 S3 Ag3 2_655 11_655 71.3(3) yes
Ag2 S3 Ag3 2_655 12_665 124.3(4) yes
Ag2 S3 Ag2 3_665 . 77.0(5) yes
Ag2 S3 Ag2 3_665 2_655 108.8(4) yes
Ag2 S3 Ag2 3_665 4_665 22.0(7) yes
Ag2 S3 Ag2 3_665 5_555 94.9(5) yes
Ag2 S3 Ag2 3_665 6_655 94.9(5) yes
Ag2 S3 Ag3 3_665 7_665 71.30(16) yes
Ag2 S3 Ag3 3_665 8_555 138.6(5) yes
Ag2 S3 Ag3 3_665 9_555 105.7(4) yes
Ag2 S3 Ag3 3_665 10_655 124.3(4) yes
Ag2 S3 Ag3 3_665 11_655 158.6(4) yes
Ag2 S3 Ag3 3_665 12_665 78.0(2) yes
Ag2 S3 Ag2 4_665 . 94.9(5) yes
Ag2 S3 Ag2 4_665 2_655 94.9(4) yes
Ag2 S3 Ag2 4_665 3_665 22.0(7) yes
Ag2 S3 Ag2 4_665 5_555 108.8(4) yes
Ag2 S3 Ag2 4_665 6_655 77.0(5) yes
Ag2 S3 Ag3 4_665 7_665 78.0(2) yes
Ag2 S3 Ag3 4_665 8_555 158.6(4) yes
Ag2 S3 Ag3 4_665 9_555 124.3(4) yes
Ag2 S3 Ag3 4_665 10_655 105.7(4) yes
Ag2 S3 Ag3 4_665 11_655 138.6(5) yes
Ag2 S3 Ag3 4_665 12_665 71.30(16) yes
Ag2 S3 Ag2 5_555 . 22.0(7) yes
Ag2 S3 Ag2 5_555 2_655 77.0(5) yes
Ag2 S3 Ag2 5_555 3_665 94.9(5) yes
Ag2 S3 Ag2 5_555 4_665 108.8(4) yes
Ag2 S3 Ag2 5_555 6_655 94.9(4) yes
Ag2 S3 Ag3 5_555 7_665 124.3(4) yes
Ag2 S3 Ag3 5_555 8_555 71.30(16) yes
Ag2 S3 Ag3 5_555 9_555 78.0(2) yes
Ag2 S3 Ag3 5_555 10_655 138.6(5) yes
Ag2 S3 Ag3 5_555 11_655 105.7(4) yes
Ag2 S3 Ag3 5_555 12_665 158.6(4) yes
Ag2 S3 Ag2 6_655 . 108.8(4) yes
Ag2 S3 Ag2 6_655 2_655 22.0(5) yes
Ag2 S3 Ag2 6_655 3_665 94.9(5) yes
Ag2 S3 Ag2 6_655 4_665 77.0(5) yes
Ag2 S3 Ag2 6_655 5_555 94.9(4) yes
Ag2 S3 Ag3 6_655 7_665 138.6(3) yes
Ag2 S3 Ag3 6_655 8_555 124.3(4) yes
Ag2 S3 Ag3 6_655 9_555 158.6(4) yes
Ag2 S3 Ag3 6_655 10_655 71.3(3) yes
Ag2 S3 Ag3 6_655 11_655 78.0(4) yes
Ag2 S3 Ag3 6_655 12_665 105.7(4) yes
Ag3 S3 Ag3 7_665 8_555 84.6(2) yes
Ag3 S3 Ag3 7_665 9_555 56.71(16) yes
Ag3 S3 Ag3 7_665 10_655 84.6(2) yes
Ag3 S3 Ag3 7_665 11_655 100.7(2) yes
Ag3 S3 Ag3 7_665 12_665 34.3(3) yes
Ag3 S3 Ag3 8_555 7_665 84.6(2) yes
Ag3 S3 Ag3 8_555 9_555 34.3(3) yes
Ag3 S3 Ag3 8_555 10_655 84.6(2) yes
Ag3 S3 Ag3 8_555 11_655 56.7(2) yes
Ag3 S3 Ag3 8_555 12_665 100.72(17) yes
Ag3 S3 Ag3 9_555 7_665 56.71(16) yes
Ag3 S3 Ag3 9_555 8_555 34.3(3) yes
Ag3 S3 Ag3 9_555 10_655 100.7(2) yes
Ag3 S3 Ag3 9_555 11_655 84.6(2) yes
Ag3 S3 Ag3 9_555 12_665 84.6(2) yes
Ag3 S3 Ag3 10_655 7_665 84.6(2) yes
Ag3 S3 Ag3 10_655 8_555 84.6(2) yes
Ag3 S3 Ag3 10_655 9_555 100.7(2) yes
Ag3 S3 Ag3 10_655 11_655 34.34(16) yes
Ag3 S3 Ag3 10_655 12_665 56.7(2) yes
Ag3 S3 Ag3 11_655 7_665 100.7(2) yes
Ag3 S3 Ag3 11_655 8_555 56.7(2) yes
Ag3 S3 Ag3 11_655 9_555 84.6(2) yes
Ag3 S3 Ag3 11_655 10_655 34.34(16) yes
Ag3 S3 Ag3 11_655 12_665 84.6(2) yes
Ag3 S3 Ag3 12_665 7_665 34.3(3) yes
Ag3 S3 Ag3 12_665 8_555 100.72(17) yes
Ag3 S3 Ag3 12_665 9_555 84.6(2) yes
Ag3 S3 Ag3 12_665 10_655 56.7(2) yes
Ag3 S3 Ag3 12_665 11_655 84.6(2) yes
Ag1 S4 Ag1 . 7_556 180 yes
Ag1 S4 Ag1 . 2_555 89.92(5) yes
Ag1 S4 Ag1 . 8_556 90.08(5) yes
Ag1 S4 Ag1 . 3_555 89.92(3) yes
Ag1 S4 Ag1 . 9_556 90.08(3) yes
Ag1 S4 Cu1 . . 0 yes
Ag1 S4 Cu1 . 7_556 180 yes
Ag1 S4 Cu1 . 2_555 89.92(4) yes
Ag1 S4 Cu1 . 8_556 90.08(4) yes
Ag1 S4 Cu1 . 3_555 89.92(2) yes
Ag1 S4 Cu1 . 9_556 90.08(2) yes
Ag1 S4 Ag1 7_556 . 180 yes
Ag1 S4 Ag1 7_556 2_555 90.08(5) yes
Ag1 S4 Ag1 7_556 8_556 89.92(5) yes
Ag1 S4 Ag1 7_556 3_555 90.08(3) yes
Ag1 S4 Ag1 7_556 9_556 89.92(3) yes
Ag1 S4 Cu1 7_556 . 180 yes
Ag1 S4 Cu1 7_556 7_556 0 yes
Ag1 S4 Cu1 7_556 2_555 90.08(4) yes
Ag1 S4 Cu1 7_556 8_556 89.92(4) yes
Ag1 S4 Cu1 7_556 3_555 90.08(2) yes
Ag1 S4 Cu1 7_556 9_556 89.92(2) yes
Ag1 S4 Ag1 2_555 . 89.92(5) yes
Ag1 S4 Ag1 2_555 7_556 90.08(5) yes
Ag1 S4 Ag1 2_555 8_556 180 yes
Ag1 S4 Ag1 2_555 3_555 89.92(6) yes
Ag1 S4 Ag1 2_555 9_556 90.08(6) yes
Ag1 S4 Cu1 2_555 . 89.92(2) yes
Ag1 S4 Cu1 2_555 7_556 90.08(2) yes
Ag1 S4 Cu1 2_555 2_555 0 yes
Ag1 S4 Cu1 2_555 8_556 180 yes
Ag1 S4 Cu1 2_555 3_555 89.92(4) yes
Ag1 S4 Cu1 2_555 9_556 90.08(4) yes
Ag1 S4 Ag1 8_556 . 90.08(5) yes
Ag1 S4 Ag1 8_556 7_556 89.92(5) yes
Ag1 S4 Ag1 8_556 2_555 180 yes
Ag1 S4 Ag1 8_556 3_555 90.08(6) yes
Ag1 S4 Ag1 8_556 9_556 89.92(6) yes
Ag1 S4 Cu1 8_556 . 90.08(2) yes
Ag1 S4 Cu1 8_556 7_556 89.92(2) yes
Ag1 S4 Cu1 8_556 2_555 180 yes
Ag1 S4 Cu1 8_556 8_556 0 yes
Ag1 S4 Cu1 8_556 3_555 90.08(4) yes
Ag1 S4 Cu1 8_556 9_556 89.92(4) yes
Ag1 S4 Ag1 3_555 . 89.92(3) yes
Ag1 S4 Ag1 3_555 7_556 90.08(3) yes
Ag1 S4 Ag1 3_555 2_555 89.92(6) yes
Ag1 S4 Ag1 3_555 8_556 90.08(6) yes
Ag1 S4 Ag1 3_555 9_556 180 yes
Ag1 S4 Cu1 3_555 . 89.92(2) yes
Ag1 S4 Cu1 3_555 7_556 90.08(2) yes
Ag1 S4 Cu1 3_555 2_555 89.92(4) yes
Ag1 S4 Cu1 3_555 8_556 90.08(4) yes
Ag1 S4 Cu1 3_555 3_555 0 yes
Ag1 S4 Cu1 3_555 9_556 180 yes
Ag1 S4 Ag1 9_556 . 90.08(3) yes
Ag1 S4 Ag1 9_556 7_556 89.92(3) yes
Ag1 S4 Ag1 9_556 2_555 90.08(6) yes
Ag1 S4 Ag1 9_556 8_556 89.92(6) yes
Ag1 S4 Ag1 9_556 3_555 180 yes
Ag1 S4 Cu1 9_556 . 90.08(2) yes
Ag1 S4 Cu1 9_556 7_556 89.92(2) yes
Ag1 S4 Cu1 9_556 2_555 90.08(4) yes
Ag1 S4 Cu1 9_556 8_556 89.92(4) yes
Ag1 S4 Cu1 9_556 3_555 180 yes
Ag1 S4 Cu1 9_556 9_556 0 yes
Cu1 S4 Cu1 . 7_556 180 yes
Cu1 S4 Cu1 . 2_555 89.919 yes
Cu1 S4 Cu1 . 8_556 90.081 yes
Cu1 S4 Cu1 . 3_555 89.919 yes
Cu1 S4 Cu1 . 9_556 90.081 yes
Cu1 S4 Cu1 7_556 . 180 yes
Cu1 S4 Cu1 7_556 2_555 90.081 yes
Cu1 S4 Cu1 7_556 8_556 89.919 yes
Cu1 S4 Cu1 7_556 3_555 90.081 yes
Cu1 S4 Cu1 7_556 9_556 89.919 yes
Cu1 S4 Cu1 2_555 . 89.919 yes
Cu1 S4 Cu1 2_555 7_556 90.081 yes
Cu1 S4 Cu1 2_555 8_556 180 yes
Cu1 S4 Cu1 2_555 3_555 89.919 yes
Cu1 S4 Cu1 2_555 9_556 90.081 yes
Cu1 S4 Cu1 8_556 . 90.081 yes
Cu1 S4 Cu1 8_556 7_556 89.919 yes
Cu1 S4 Cu1 8_556 2_555 180 yes
Cu1 S4 Cu1 8_556 3_555 90.081 yes
Cu1 S4 Cu1 8_556 9_556 89.919 yes
Cu1 S4 Cu1 3_555 . 89.919 yes
Cu1 S4 Cu1 3_555 7_556 90.081 yes
Cu1 S4 Cu1 3_555 2_555 89.919 yes
Cu1 S4 Cu1 3_555 8_556 90.081 yes
Cu1 S4 Cu1 3_555 9_556 180 yes
Cu1 S4 Cu1 9_556 . 90.081 yes
Cu1 S4 Cu1 9_556 7_556 89.919 yes
Cu1 S4 Cu1 9_556 2_555 90.081 yes
Cu1 S4 Cu1 9_556 8_556 89.919 yes
Cu1 S4 Cu1 9_556 3_555 180 yes

loop_
_geom_bond_atom_site_label_1
_geom_bond_atom_site_label_2
_geom_bond_site_symmetry_2
_geom_bond_distance
_geom_bond_publ_flag
As Sb . 0 yes
As S2 . 2.3157(10) yes
As S2 2_665 2.3157(12) yes
As S2 3_665 2.3157(10) yes
Sb S2 . 2.3157(10) yes
Sb S2 2_665 2.3157(12) yes
Sb S2 3_665 2.3157(10) yes
Ag1 Cu1 . 0 yes
Ag1 S2 2_665 2.4459(14) yes
Ag1 S2 3_655 2.446(2) yes
Ag1 S4 . 2.3592(15) yes
Cu1 S2 2_665 2.4459(11) yes
Cu1 S2 3_655 2.4459(11) yes
Cu1 S4 . 2.3592 yes
Ag2 Ag2 3_665 2.980(14) yes
Ag2 Ag2 5_555 0.91(3) yes
Ag2 Ag3 . 1.35(2) yes
Ag2 Ag3 9_555 2.881(5) yes
Ag2 Ag3 5_555 2.23(2) yes
Ag2 Ag3 6_555 2.658(18) yes
Ag2 Cu2 . 2.750(4) yes
Ag2 S1 . 2.428(4) yes
Ag2 S2 2_665 2.836(11) yes
Ag2 S3 . 2.393(5) yes
Ag3 Ag3 3_665 2.417(6) yes
Ag3 Ag3 6_555 1.502(12) yes
Ag3 Cu2 . 2.906(4) yes
Ag3 S1 . 2.661(4) yes
Ag3 S2 2_665 2.664(4) yes
Ag3 S3 7_665 2.545(6) yes
Cu2 S1 . 2.1594(15) yes
Cu2 S1 7_555 2.1594(15) yes
